data_7127874
loop_
_publ_author_name
'Guo, Shu-Ting'
'Cui, Peng-Fei'
'Yuan, Run-Ze'
'Jin, Guo-Xin'

_publ_section_title
;
 Transition metal-mediated B(4)-H hydroxylation/halogenation of
 o-carboranes bearing a 2-pyridylsulfenyl ligand.
;
_journal_issue 19
_journal_name_full 'Chemical communications (Cambridge, England)'
_journal_page_first 2412
_journal_page_last 2415
_journal_paper_doi 10.1039/d0cc08290b
_journal_volume 57
_journal_year 2021
_chemical_formula_sum 'C8 H17 B10 N S'
_chemical_formula_weight 267.38
_space_group_crystal_system monoclinic
_space_group_IT_number 14
_space_group_name_Hall '-P 2ybc'
_space_group_name_H-M_alt 'P 1 21/c 1'
_atom_sites_solution_hydrogens geom
_audit_creation_method SHELXL-2016/6
_audit_update_record
;
2021-01-28 deposited with the CCDC.	2021-01-29 downloaded from the CCDC.
;
_cell_angle_alpha 90
_cell_angle_beta 95.855(3)
_cell_angle_gamma 90
_cell_formula_units_Z 4
_cell_length_a 7.1017(5)
_cell_length_b 8.7972(6)
_cell_length_c 23.5265(17)
_cell_measurement_reflns_used 6171
_cell_measurement_temperature 173(2)
_cell_measurement_theta_max 26.92
_cell_measurement_theta_min 2.47
_cell_volume 1462.15(18)
_computing_cell_refinement 'Bruker SAINT'
_computing_data_collection 'Bruker APEX2'
_computing_data_reduction 'Bruker SAINT'
_computing_molecular_graphics 'Bruker SHELXTL'
_computing_publication_material 'Bruker SHELXTL'
_computing_structure_refinement 'SHELXL-2016/6 (Sheldrick, 2016)'
_computing_structure_solution 'SHELXT 2018/2 (Sheldrick, 2018)'
_diffrn_ambient_temperature 173(2)
_diffrn_measured_fraction_theta_full 0.999
_diffrn_measured_fraction_theta_max 0.998
_diffrn_measurement_device_type 'Bruker APEX-II CCD'
_diffrn_measurement_method '\f and \w scans'
_diffrn_radiation_type MoK\a
_diffrn_radiation_wavelength 0.71073
_diffrn_reflns_av_R_equivalents 0.0995
_diffrn_reflns_av_unetI/netI 0.0487
_diffrn_reflns_Laue_measured_fraction_full 0.999
_diffrn_reflns_Laue_measured_fraction_max 0.998
_diffrn_reflns_limit_h_max 9
_diffrn_reflns_limit_h_min -9
_diffrn_reflns_limit_k_max 11
_diffrn_reflns_limit_k_min -11
_diffrn_reflns_limit_l_max 30
_diffrn_reflns_limit_l_min -30
_diffrn_reflns_number 25994
_diffrn_reflns_point_group_measured_fraction_full 0.999
_diffrn_reflns_point_group_measured_fraction_max 0.998
_diffrn_reflns_theta_full 25.242
_diffrn_reflns_theta_max 27.139
_diffrn_reflns_theta_min 2.473
_exptl_absorpt_coefficient_mu 0.197
_exptl_absorpt_correction_T_max 0.746
_exptl_absorpt_correction_T_min 0.453
_exptl_absorpt_correction_type multi-scan
_exptl_absorpt_process_details sadabs
_exptl_crystal_colour colourless
_exptl_crystal_density_diffrn 1.215
_exptl_crystal_description block
_exptl_crystal_F_000 552
_exptl_crystal_size_max 0.180
_exptl_crystal_size_mid 0.140
_exptl_crystal_size_min 0.060
_refine_diff_density_max 0.281
_refine_diff_density_min -0.312
_refine_diff_density_rms 0.049
_refine_ls_extinction_method none
_refine_ls_goodness_of_fit_ref 1.044
_refine_ls_hydrogen_treatment constr
_refine_ls_matrix_type full
_refine_ls_number_parameters 182
_refine_ls_number_reflns 3235
_refine_ls_number_restraints 3
_refine_ls_restrained_S_all 1.043
_refine_ls_R_factor_all 0.0549
_refine_ls_R_factor_gt 0.0419
_refine_ls_shift/su_max 0.001
_refine_ls_shift/su_mean 0.000
_refine_ls_structure_factor_coef Fsqd
_refine_ls_weighting_details 'w=1/[\s^2^(Fo^2^)+(0.0484P)^2^+0.6971P] where P=(Fo^2^+2Fc^2^)/3'
_refine_ls_weighting_scheme calc
_refine_ls_wR_factor_gt 0.1071
_refine_ls_wR_factor_ref 0.1163
_reflns_Friedel_coverage 0.000
_reflns_number_gt 2635
_reflns_number_total 3235
_reflns_threshold_expression 'I > 2\s(I)'
_cod_data_source_file d0cc08290b2.cif
_cod_data_source_block mo_200530a_a
_cod_depositor_comments 'Adding full bibliography for 7127874--7127881.cif.'
_cod_original_sg_symbol_H-M 'P 21/c'
_cod_database_code 7127874
_shelx_shelxl_version_number 2016/6
_shelx_space_group_comment
; 
The symmetry employed for this shelxl refinement is uniquely defined 
by the following loop, which should always be used as a source of 
symmetry information in preference to the above space-group names. 
They are only intended as comments. 
;
_shelx_estimated_absorpt_t_min 0.965
_shelx_estimated_absorpt_t_max 0.988

loop_
_space_group_symop_operation_xyz
'x, y, z'
'-x, y+1/2, -z+1/2'
'-x, -y, -z'
'x, -y-1/2, z-1/2'

loop_
_atom_site_label
_atom_site_type_symbol
_atom_site_fract_x
_atom_site_fract_y
_atom_site_fract_z
_atom_site_U_iso_or_equiv
_atom_site_adp_type
_atom_site_occupancy
_atom_site_site_symmetry_order
_atom_site_calc_flag
_atom_site_refinement_flags_posn
_atom_site_refinement_flags_adp
_atom_site_refinement_flags_occupancy
_atom_site_disorder_assembly
_atom_site_disorder_group
S1 S 0.82659(6) 0.47204(5) 0.33778(2) 0.02719(14) Uani 1 1 d . . . . .
N1 N 0.4797(2) 0.40092(18) 0.36059(7) 0.0343(4) Uani 1 1 d . . . . .
C1 C 0.8553(2) 0.66990(18) 0.35225(6) 0.0208(3) Uani 1 1 d . . . . .
C2 C 0.7081(2) 0.79616(19) 0.31498(7) 0.0217(3) Uani 1 1 d . . . . .
B3 B 0.6978(3) 0.7724(2) 0.38740(8) 0.0248(4) Uani 1 1 d . . . . .
H3 H 0.573876 0.720991 0.406214 0.030 Uiso 1 1 calc R U . . .
B4 B 0.9356(3) 0.7420(2) 0.41729(8) 0.0285(4) Uani 1 1 d . . . . .
H4 H 0.969525 0.671724 0.456704 0.034 Uiso 1 1 calc R U . . .
B5 B 1.0811(3) 0.7389(2) 0.36026(9) 0.0264(4) Uani 1 1 d . . . . .
H5 H 1.211137 0.666297 0.361895 0.032 Uiso 1 1 calc R U . . .
B6 B 0.9330(3) 0.7681(2) 0.29550(8) 0.0229(4) Uani 1 1 d . . . . .
H6 H 0.962581 0.713425 0.254343 0.027 Uiso 1 1 calc R U . . .
B7 B 0.8320(3) 0.9518(2) 0.29787(8) 0.0252(4) Uani 1 1 d . . . . .
H7 H 0.797063 1.020842 0.258191 0.030 Uiso 1 1 calc R U . . .
B8 B 0.6867(3) 0.9550(2) 0.35472(9) 0.0288(4) Uani 1 1 d . . . . .
H8 H 0.555557 1.026355 0.352771 0.035 Uiso 1 1 calc R U . . .
B9 B 0.8328(3) 0.9240(2) 0.41979(9) 0.0321(5) Uani 1 1 d . . . . .
H9 H 0.798738 0.975177 0.461124 0.039 Uiso 1 1 calc R U . . .
B10 B 1.0705(3) 0.9043(2) 0.40249(9) 0.0319(5) Uani 1 1 d . . . . .
H10 H 1.194149 0.943345 0.432261 0.038 Uiso 1 1 calc R U . . .
B11 B 1.0692(3) 0.9191(2) 0.32702(9) 0.0263(4) Uani 1 1 d . . . . .
H11 H 1.192293 0.966915 0.306699 0.032 Uiso 1 1 calc R U . . .
B12 B 0.9167(3) 1.0357(2) 0.36406(9) 0.0293(4) Uani 1 1 d . . . . .
H12 H 0.938840 1.161317 0.368567 0.035 Uiso 1 1 calc R U . . .
C3 C 0.6573(2) 0.41070(18) 0.38438(7) 0.0242(4) Uani 1 1 d . . . . .
C4 C 0.7163(3) 0.3660(2) 0.43941(8) 0.0350(4) Uani 1 1 d . . . . .
H4A H 0.845259 0.374786 0.454320 0.042 Uiso 1 1 calc R U . . .
C5 C 0.5829(3) 0.3081(3) 0.47233(9) 0.0473(5) Uani 1 1 d . . . . .
H5A H 0.618331 0.277164 0.510613 0.057 Uiso 1 1 calc R U . . .
C6 C 0.3995(3) 0.2960(2) 0.44908(10) 0.0469(5) Uani 1 1 d . . . . .
H6A H 0.305236 0.255757 0.470754 0.056 Uiso 1 1 calc R U . . .
C7 C 0.3536(3) 0.3432(3) 0.39353(10) 0.0452(5) Uani 1 1 d . . . . .
H7A H 0.225623 0.334440 0.377670 0.054 Uiso 1 1 calc R U . . .
C8 C 0.5460(2) 0.7330(2) 0.27550(8) 0.0321(4) Uani 1 1 d D . . . .
H8A H 0.426101 0.772150 0.286747 0.048 Uiso 1 1 calc DR U . . .
H8B H 0.546557 0.621753 0.277964 0.048 Uiso 1 1 calc DR U . . .
H8C H 0.560252 0.763934 0.236153 0.048 Uiso 1 1 calc DR U . . .

loop_
_atom_site_aniso_label
_atom_site_aniso_U_11
_atom_site_aniso_U_22
_atom_site_aniso_U_33
_atom_site_aniso_U_23
_atom_site_aniso_U_13
_atom_site_aniso_U_12
S1 0.0311(2) 0.0193(2) 0.0327(2) -0.00194(16) 0.01083(17) -0.00097(17)
N1 0.0289(8) 0.0330(9) 0.0405(9) 0.0057(7) 0.0005(7) -0.0059(7)
C1 0.0202(8) 0.0195(8) 0.0227(8) 0.0005(6) 0.0027(6) 0.0013(6)
C2 0.0192(7) 0.0233(8) 0.0227(8) 0.0028(6) 0.0025(6) 0.0017(6)
B3 0.0281(9) 0.0245(9) 0.0230(9) -0.0009(7) 0.0083(7) 0.0017(8)
B4 0.0336(11) 0.0286(10) 0.0221(9) 0.0002(7) -0.0023(8) -0.0029(8)
B5 0.0194(9) 0.0252(10) 0.0340(10) 0.0044(8) 0.0000(7) 0.0000(7)
B6 0.0219(9) 0.0241(9) 0.0235(9) 0.0027(7) 0.0066(7) 0.0010(7)
B7 0.0231(9) 0.0235(10) 0.0294(10) 0.0049(7) 0.0041(7) 0.0013(7)
B8 0.0269(10) 0.0229(10) 0.0378(11) -0.0008(8) 0.0095(8) 0.0039(8)
B9 0.0426(12) 0.0267(10) 0.0281(10) -0.0068(8) 0.0082(9) -0.0033(9)
B10 0.0334(11) 0.0288(11) 0.0321(11) -0.0011(8) -0.0037(8) -0.0048(9)
B11 0.0215(9) 0.0225(9) 0.0349(10) 0.0021(8) 0.0039(8) -0.0008(7)
B12 0.0330(11) 0.0214(9) 0.0341(11) -0.0028(8) 0.0058(8) -0.0014(8)
C3 0.0274(8) 0.0173(8) 0.0284(8) 0.0001(6) 0.0051(7) 0.0004(6)
C4 0.0369(10) 0.0367(11) 0.0311(9) 0.0060(8) 0.0012(8) 0.0028(8)
C5 0.0603(14) 0.0495(13) 0.0343(11) 0.0138(9) 0.0151(10) 0.0078(11)
C6 0.0504(13) 0.0369(11) 0.0582(14) 0.0124(10) 0.0295(11) 0.0025(10)
C7 0.0304(10) 0.0404(12) 0.0657(14) 0.0073(10) 0.0095(9) -0.0058(9)
C8 0.0259(9) 0.0371(10) 0.0318(9) 0.0038(8) -0.0046(7) -0.0038(8)

loop_
_atom_type_symbol
_atom_type_description
_atom_type_scat_dispersion_real
_atom_type_scat_dispersion_imag
_atom_type_scat_source
C C 0.0033 0.0016 'International Tables Vol C Tables 4.2.6.8 and 6.1.1.4'
H H 0.0000 0.0000 'International Tables Vol C Tables 4.2.6.8 and 6.1.1.4'
B B 0.0013 0.0007 'International Tables Vol C Tables 4.2.6.8 and 6.1.1.4'
N N 0.0061 0.0033 'International Tables Vol C Tables 4.2.6.8 and 6.1.1.4'
S S 0.1246 0.1234 'International Tables Vol C Tables 4.2.6.8 and 6.1.1.4'

loop_
_geom_angle_atom_site_label_1
_geom_angle_atom_site_label_2
_geom_angle_atom_site_label_3
_geom_angle
_geom_angle_site_symmetry_1
_geom_angle_site_symmetry_3
_geom_angle_publ_flag
C1 S1 C3 104.38(7) . . ?
C3 N1 C7 116.19(17) . . ?
B4 C1 C2 110.58(13) . . ?
B4 C1 B5 62.80(11) . . ?
C2 C1 B5 110.18(12) . . ?
B4 C1 B3 62.93(11) . . ?
C2 C1 B3 60.61(10) . . ?
B5 C1 B3 114.31(13) . . ?
B4 C1 B6 113.89(13) . . ?
C2 C1 B6 60.28(9) . . ?
B5 C1 B6 62.43(10) . . ?
B3 C1 B6 112.67(13) . . ?
B4 C1 S1 123.91(11) . . ?
C2 C1 S1 119.07(10) . . ?
B5 C1 S1 117.16(11) . . ?
B3 C1 S1 122.61(11) . . ?
B6 C1 S1 112.35(11) . . ?
C8 C2 B8 122.48(14) . . ?
C8 C2 B7 122.15(14) . . ?
B8 C2 B7 62.88(11) . . ?
C8 C2 C1 117.74(14) . . ?
B8 C2 C1 109.73(12) . . ?
B7 C2 C1 109.98(12) . . ?
C8 C2 B6 116.91(14) . . ?
B8 C2 B6 113.70(13) . . ?
B7 C2 B6 62.35(10) . . ?
C1 C2 B6 60.48(9) . . ?
C8 C2 B3 117.17(14) . . ?
B8 C2 B3 62.63(11) . . ?
B7 C2 B3 114.00(13) . . ?
C1 C2 B3 59.94(10) . . ?
B6 C2 B3 112.27(12) . . ?
C1 B3 C2 59.45(9) . . ?
C1 B3 B9 104.65(13) . . ?
C2 B3 B9 104.98(13) . . ?
C1 B3 B8 105.60(13) . . ?
C2 B3 B8 57.90(10) . . ?
B9 B3 B8 60.24(12) . . ?
C1 B3 B4 58.15(10) . . ?
C2 B3 B4 105.89(13) . . ?
B9 B3 B4 59.55(12) . . ?
B8 B3 B4 107.73(14) . . ?
C1 B3 H3 123.8 . . ?
C2 B3 H3 123.6 . . ?
B9 B3 H3 123.2 . . ?
B8 B3 H3 122.3 . . ?
B4 B3 H3 122.3 . . ?
C1 B4 B9 105.47(14) . . ?
C1 B4 B10 105.19(13) . . ?
B9 B4 B10 60.59(12) . . ?
C1 B4 B5 58.79(10) . . ?
B9 B4 B5 108.30(14) . . ?
B10 B4 B5 59.76(11) . . ?
C1 B4 B3 58.91(10) . . ?
B9 B4 B3 59.85(12) . . ?
B10 B4 B3 108.09(14) . . ?
B5 B4 B3 107.79(13) . . ?
C1 B4 H4 124.3 . . ?
B9 B4 H4 121.9 . . ?
B10 B4 H4 122.1 . . ?
B5 B4 H4 121.6 . . ?
B3 B4 H4 121.7 . . ?
C1 B5 B11 105.56(13) . . ?
C1 B5 B10 105.13(14) . . ?
B11 B5 B10 60.47(11) . . ?
C1 B5 B4 58.41(10) . . ?
B11 B5 B4 108.40(14) . . ?
B10 B5 B4 60.07(12) . . ?
C1 B5 B6 59.33(10) . . ?
B11 B5 B6 59.60(11) . . ?
B10 B5 B6 107.87(14) . . ?
B4 B5 B6 107.80(13) . . ?
C1 B5 H5 124.2 . . ?
B11 B5 H5 122.0 . . ?
B10 B5 H5 122.2 . . ?
B4 B5 H5 121.6 . . ?
B6 B5 H5 121.7 . . ?
C2 B6 C1 59.24(9) . . ?
C2 B6 B11 105.31(13) . . ?
C1 B6 B11 104.87(13) . . ?
C2 B6 B7 58.12(10) . . ?
C1 B6 B7 105.65(12) . . ?
B11 B6 B7 60.36(11) . . ?
C2 B6 B5 106.02(13) . . ?
C1 B6 B5 58.24(10) . . ?
B11 B6 B5 59.81(11) . . ?
B7 B6 B5 108.09(14) . . ?
C2 B6 H6 123.5 . . ?
C1 B6 H6 123.8 . . ?
B11 B6 H6 122.9 . . ?
B7 B6 H6 122.1 . . ?
B5 B6 H6 122.1 . . ?
C2 B7 B8 58.53(10) . . ?
C2 B7 B6 59.53(10) . . ?
B8 B7 B6 107.89(13) . . ?
C2 B7 B12 105.36(13) . . ?
B8 B7 B12 60.08(11) . . ?
B6 B7 B12 107.78(14) . . ?
C2 B7 B11 105.78(13) . . ?
B8 B7 B11 108.28(14) . . ?
B6 B7 B11 59.57(11) . . ?
B12 B7 B11 60.31(11) . . ?
C2 B7 H7 124.0 . . ?
B8 B7 H7 121.6 . . ?
B6 B7 H7 121.6 . . ?
B12 B7 H7 122.2 . . ?
B11 B7 H7 122.0 . . ?
C2 B8 B7 58.59(10) . . ?
C2 B8 B12 105.35(13) . . ?
B7 B8 B12 59.99(11) . . ?
C2 B8 B3 59.47(10) . . ?
B7 B8 B3 107.96(13) . . ?
B12 B8 B3 107.94(14) . . ?
C2 B8 B9 105.70(14) . . ?
B7 B8 B9 108.28(14) . . ?
B12 B8 B9 60.41(12) . . ?
B3 B8 B9 59.61(11) . . ?
C2 B8 H8 124.0 . . ?
B7 B8 H8 121.6 . . ?
B12 B8 H8 122.2 . . ?
B3 B8 H8 121.6 . . ?
B9 B8 H8 122.0 . . ?
B4 B9 B3 60.60(11) . . ?
B4 B9 B8 108.50(14) . . ?
B3 B9 B8 60.16(11) . . ?
B4 B9 B10 59.98(12) . . ?
B3 B9 B10 108.19(14) . . ?
B8 B9 B10 107.49(14) . . ?
B4 B9 B12 107.71(14) . . ?
B3 B9 B12 107.74(14) . . ?
B8 B9 B12 59.60(12) . . ?
B10 B9 B12 59.51(12) . . ?
B4 B9 H9 121.4 . . ?
B3 B9 H9 121.4 . . ?
B8 B9 H9 121.8 . . ?
B10 B9 H9 122.0 . . ?
B12 B9 H9 122.3 . . ?
B5 B10 B12 108.02(14) . . ?
B5 B10 B4 60.17(11) . . ?
B12 B10 B4 107.93(14) . . ?
B5 B10 B11 59.71(11) . . ?
B12 B10 B11 60.23(11) . . ?
B4 B10 B11 107.87(14) . . ?
B5 B10 B9 107.70(14) . . ?
B12 B10 B9 60.34(12) . . ?
B4 B10 B9 59.43(12) . . ?
B11 B10 B9 108.18(14) . . ?
B5 B10 H10 121.9 . . ?
B12 B10 H10 121.5 . . ?
B4 B10 H10 121.9 . . ?
B11 B10 H10 121.7 . . ?
B9 B10 H10 121.8 . . ?
B6 B11 B5 60.59(11) . . ?
B6 B11 B7 60.07(11) . . ?
B5 B11 B7 108.48(13) . . ?
B6 B11 B10 108.14(14) . . ?
B5 B11 B10 59.82(11) . . ?
B7 B11 B10 107.76(14) . . ?
B6 B11 B12 107.72(13) . . ?
B5 B11 B12 107.69(14) . . ?
B7 B11 B12 59.72(11) . . ?
B10 B11 B12 59.70(12) . . ?
B6 B11 H11 121.5 . . ?
B5 B11 H11 121.5 . . ?
B7 B11 H11 121.7 . . ?
B10 B11 H11 121.9 . . ?
B12 B11 H11 122.2 . . ?
B7 B12 B10 108.24(14) . . ?
B7 B12 B8 59.93(11) . . ?
B10 B12 B8 108.30(14) . . ?
B7 B12 B11 59.97(11) . . ?
B10 B12 B11 60.06(12) . . ?
B8 B12 B11 107.90(14) . . ?
B7 B12 B9 107.89(14) . . ?
B10 B12 B9 60.15(12) . . ?
B8 B12 B9 59.98(12) . . ?
B11 B12 B9 107.89(14) . . ?
B7 B12 H12 121.7 . . ?
B10 B12 H12 121.4 . . ?
B8 B12 H12 121.7 . . ?
B11 B12 H12 121.8 . . ?
B9 B12 H12 121.8 . . ?
N1 C3 C4 124.20(16) . . ?
N1 C3 S1 115.41(13) . . ?
C4 C3 S1 120.18(14) . . ?
C3 C4 C5 118.20(18) . . ?
C3 C4 H4A 120.9 . . ?
C5 C4 H4A 120.9 . . ?
C6 C5 C4 119.05(19) . . ?
C6 C5 H5A 120.5 . . ?
C4 C5 H5A 120.5 . . ?
C5 C6 C7 118.67(19) . . ?
C5 C6 H6A 120.7 . . ?
C7 C6 H6A 120.7 . . ?
N1 C7 C6 123.69(19) . . ?
N1 C7 H7A 118.2 . . ?
C6 C7 H7A 118.2 . . ?
C2 C8 H8A 109.5 . . ?
C2 C8 H8B 109.5 . . ?
H8A C8 H8B 109.5 . . ?
C2 C8 H8C 109.5 . . ?
H8A C8 H8C 109.5 . . ?
H8B C8 H8C 109.5 . . ?

loop_
_geom_bond_atom_site_label_1
_geom_bond_atom_site_label_2
_geom_bond_distance
_geom_bond_site_symmetry_2
_geom_bond_publ_flag
S1 C1 1.7813(16) . ?
S1 C3 1.7910(17) . ?
N1 C3 1.329(2) . ?
N1 C7 1.342(3) . ?
C1 B4 1.700(2) . ?
C1 C2 1.706(2) . ?
C1 B5 1.707(2) . ?
C1 B3 1.714(2) . ?
C1 B6 1.727(2) . ?
C2 C8 1.509(2) . ?
C2 B8 1.697(3) . ?
C2 B7 1.698(2) . ?
C2 B6 1.724(2) . ?
C2 B3 1.726(2) . ?
B3 B9 1.769(3) . ?
B3 B8 1.779(3) . ?
B3 B4 1.782(3) . ?
B3 H3 1.1200 . ?
B4 B9 1.764(3) . ?
B4 B10 1.774(3) . ?
B4 B5 1.775(3) . ?
B4 H4 1.1200 . ?
B5 B11 1.766(3) . ?
B5 B10 1.768(3) . ?
B5 B6 1.780(3) . ?
B5 H5 1.1200 . ?
B6 B11 1.762(3) . ?
B6 B7 1.771(3) . ?
B6 H6 1.1200 . ?
B7 B8 1.771(3) . ?
B7 B12 1.772(3) . ?
B7 B11 1.776(3) . ?
B7 H7 1.1200 . ?
B8 B12 1.774(3) . ?
B8 B9 1.780(3) . ?
B8 H8 1.1200 . ?
B9 B10 1.785(3) . ?
B9 B12 1.788(3) . ?
B9 H9 1.1200 . ?
B10 B12 1.773(3) . ?
B10 B11 1.780(3) . ?
B10 H10 1.1200 . ?
B11 B12 1.783(3) . ?
B11 H11 1.1200 . ?
B12 H12 1.1200 . ?
C3 C4 1.377(2) . ?
C4 C5 1.381(3) . ?
C4 H4A 0.9500 . ?
C5 C6 1.365(3) . ?
C5 H5A 0.9500 . ?
C6 C7 1.378(3) . ?
C6 H6A 0.9500 . ?
C7 H7A 0.9500 . ?
C8 H8A 0.9800 . ?
C8 H8B 0.9800 . ?
C8 H8C 0.9800 . ?

loop_
_geom_torsion_atom_site_label_1
_geom_torsion_atom_site_label_2
_geom_torsion_atom_site_label_3
_geom_torsion_atom_site_label_4
_geom_torsion
_geom_torsion_site_symmetry_1
_geom_torsion_site_symmetry_2
_geom_torsion_site_symmetry_3
_geom_torsion_site_symmetry_4
_geom_torsion_publ_flag
C3 S1 C1 B4 60.77(14) . . . . ?
C3 S1 C1 C2 -88.35(12) . . . . ?
C3 S1 C1 B5 134.86(12) . . . . ?
C3 S1 C1 B3 -16.46(14) . . . . ?
C3 S1 C1 B6 -155.72(11) . . . . ?
B4 C1 C2 C8 -146.67(15) . . . . ?
B5 C1 C2 C8 145.80(15) . . . . ?
B3 C1 C2 C8 -106.97(16) . . . . ?
B6 C1 C2 C8 106.85(16) . . . . ?
S1 C1 C2 C8 6.27(18) . . . . ?
B4 C1 C2 B8 -0.23(17) . . . . ?
B5 C1 C2 B8 -67.76(16) . . . . ?
B3 C1 C2 B8 39.47(13) . . . . ?
B6 C1 C2 B8 -106.71(14) . . . . ?
S1 C1 C2 B8 152.71(11) . . . . ?
B4 C1 C2 B7 67.13(16) . . . . ?
B5 C1 C2 B7 -0.40(17) . . . . ?
B3 C1 C2 B7 106.84(14) . . . . ?
B6 C1 C2 B7 -39.35(12) . . . . ?
S1 C1 C2 B7 -139.93(12) . . . . ?
B4 C1 C2 B6 106.48(14) . . . . ?
B5 C1 C2 B6 38.95(13) . . . . ?
B3 C1 C2 B6 146.19(14) . . . . ?
S1 C1 C2 B6 -100.58(13) . . . . ?
B4 C1 C2 B3 -39.70(13) . . . . ?
B5 C1 C2 B3 -107.24(14) . . . . ?
B6 C1 C2 B3 -146.19(14) . . . . ?
S1 C1 C2 B3 113.23(13) . . . . ?
B4 C1 B3 C2 137.81(13) . . . . ?
B5 C1 B3 C2 100.37(14) . . . . ?
B6 C1 B3 C2 31.58(12) . . . . ?
S1 C1 B3 C2 -107.56(13) . . . . ?
B4 C1 B3 B9 38.84(13) . . . . ?
C2 C1 B3 B9 -98.97(14) . . . . ?
B5 C1 B3 B9 1.40(18) . . . . ?
B6 C1 B3 B9 -67.39(16) . . . . ?
S1 C1 B3 B9 153.47(12) . . . . ?
B4 C1 B3 B8 101.47(15) . . . . ?
C2 C1 B3 B8 -36.34(12) . . . . ?
B5 C1 B3 B8 64.03(17) . . . . ?
B6 C1 B3 B8 -4.76(17) . . . . ?
S1 C1 B3 B8 -143.90(12) . . . . ?
C2 C1 B3 B4 -137.81(13) . . . . ?
B5 C1 B3 B4 -37.44(13) . . . . ?
B6 C1 B3 B4 -106.23(14) . . . . ?
S1 C1 B3 B4 114.63(14) . . . . ?
C8 C2 B3 C1 107.90(16) . . . . ?
B8 C2 B3 C1 -137.64(13) . . . . ?
B7 C2 B3 C1 -100.04(14) . . . . ?
B6 C2 B3 C1 -31.55(13) . . . . ?
C8 C2 B3 B9 -153.70(15) . . . . ?
B8 C2 B3 B9 -39.24(13) . . . . ?
B7 C2 B3 B9 -1.65(18) . . . . ?
C1 C2 B3 B9 98.40(14) . . . . ?
B6 C2 B3 B9 66.84(17) . . . . ?
C8 C2 B3 B8 -114.46(16) . . . . ?
B7 C2 B3 B8 37.60(13) . . . . ?
C1 C2 B3 B8 137.64(13) . . . . ?
B6 C2 B3 B8 106.09(15) . . . . ?
C8 C2 B3 B4 144.28(15) . . . . ?
B8 C2 B3 B4 -101.26(15) . . . . ?
B7 C2 B3 B4 -63.66(17) . . . . ?
C1 C2 B3 B4 36.38(12) . . . . ?
B6 C2 B3 B4 4.83(18) . . . . ?
C2 C1 B4 B9 -0.47(17) . . . . ?
B5 C1 B4 B9 102.32(15) . . . . ?
B3 C1 B4 B9 -39.16(13) . . . . ?
B6 C1 B4 B9 65.14(17) . . . . ?
S1 C1 B4 B9 -151.84(12) . . . . ?
C2 C1 B4 B10 -63.55(16) . . . . ?
B5 C1 B4 B10 39.24(13) . . . . ?
B3 C1 B4 B10 -102.24(15) . . . . ?
B6 C1 B4 B10 2.06(18) . . . . ?
S1 C1 B4 B10 145.08(12) . . . . ?
C2 C1 B4 B5 -102.79(13) . . . . ?
B3 C1 B4 B5 -141.47(14) . . . . ?
B6 C1 B4 B5 -37.17(13) . . . . ?
S1 C1 B4 B5 105.84(14) . . . . ?
C2 C1 B4 B3 38.69(12) . . . . ?
B5 C1 B4 B3 141.47(14) . . . . ?
B6 C1 B4 B3 104.30(14) . . . . ?
S1 C1 B4 B3 -112.69(14) . . . . ?
C2 B3 B4 C1 -36.97(12) . . . . ?
B9 B3 B4 C1 -135.27(14) . . . . ?
B8 B3 B4 C1 -97.69(14) . . . . ?
C1 B3 B4 B9 135.27(14) . . . . ?
C2 B3 B4 B9 98.30(14) . . . . ?
B8 B3 B4 B9 37.58(13) . . . . ?
C1 B3 B4 B10 97.17(14) . . . . ?
C2 B3 B4 B10 60.20(17) . . . . ?
B9 B3 B4 B10 -38.10(13) . . . . ?
B8 B3 B4 B10 -0.52(18) . . . . ?
C1 B3 B4 B5 34.02(12) . . . . ?
C2 B3 B4 B5 -2.95(18) . . . . ?
B9 B3 B4 B5 -101.25(15) . . . . ?
B8 B3 B4 B5 -63.67(17) . . . . ?
B4 C1 B5 B11 -102.32(15) . . . . ?
C2 C1 B5 B11 1.11(17) . . . . ?
B3 C1 B5 B11 -64.83(17) . . . . ?
B6 C1 B5 B11 39.12(12) . . . . ?
S1 C1 B5 B11 141.49(12) . . . . ?
B4 C1 B5 B10 -39.37(13) . . . . ?
C2 C1 B5 B10 64.06(15) . . . . ?
B3 C1 B5 B10 -1.88(18) . . . . ?
B6 C1 B5 B10 102.08(14) . . . . ?
S1 C1 B5 B10 -155.55(11) . . . . ?
C2 C1 B5 B4 103.43(14) . . . . ?
B3 C1 B5 B4 37.49(13) . . . . ?
B6 C1 B5 B4 141.45(14) . . . . ?
S1 C1 B5 B4 -116.18(13) . . . . ?
B4 C1 B5 B6 -141.45(14) . . . . ?
C2 C1 B5 B6 -38.02(12) . . . . ?
B3 C1 B5 B6 -103.96(14) . . . . ?
S1 C1 B5 B6 102.37(12) . . . . ?
B9 B4 B5 C1 -97.36(15) . . . . ?
B10 B4 B5 C1 -135.04(14) . . . . ?
B3 B4 B5 C1 -34.07(12) . . . . ?
C1 B4 B5 B11 97.31(14) . . . . ?
B9 B4 B5 B11 -0.05(18) . . . . ?
B10 B4 B5 B11 -37.73(13) . . . . ?
B3 B4 B5 B11 63.24(17) . . . . ?
C1 B4 B5 B10 135.04(14) . . . . ?
B9 B4 B5 B10 37.68(14) . . . . ?
B3 B4 B5 B10 100.98(15) . . . . ?
C1 B4 B5 B6 34.27(12) . . . . ?
B9 B4 B5 B6 -63.09(17) . . . . ?
B10 B4 B5 B6 -100.78(15) . . . . ?
B3 B4 B5 B6 0.20(18) . . . . ?
C8 C2 B6 C1 -108.21(15) . . . . ?
B8 C2 B6 C1 100.09(14) . . . . ?
B7 C2 B6 C1 137.72(13) . . . . ?
B3 C2 B6 C1 31.36(12) . . . . ?
C8 C2 B6 B11 153.35(14) . . . . ?
B8 C2 B6 B11 1.65(17) . . . . ?
B7 C2 B6 B11 39.28(13) . . . . ?
C1 C2 B6 B11 -98.44(13) . . . . ?
B3 C2 B6 B11 -67.08(16) . . . . ?
C8 C2 B6 B7 114.07(16) . . . . ?
B8 C2 B6 B7 -37.63(13) . . . . ?
C1 C2 B6 B7 -137.72(13) . . . . ?
B3 C2 B6 B7 -106.36(15) . . . . ?
C8 C2 B6 B5 -144.28(15) . . . . ?
B8 C2 B6 B5 64.01(16) . . . . ?
B7 C2 B6 B5 101.64(14) . . . . ?
C1 C2 B6 B5 -36.08(11) . . . . ?
B3 C2 B6 B5 -4.72(17) . . . . ?
B4 C1 B6 C2 -100.95(14) . . . . ?
B5 C1 B6 C2 -138.27(13) . . . . ?
B3 C1 B6 C2 -31.70(13) . . . . ?
S1 C1 B6 C2 111.73(12) . . . . ?
B4 C1 B6 B11 -1.75(17) . . . . ?
C2 C1 B6 B11 99.20(13) . . . . ?
B5 C1 B6 B11 -39.07(12) . . . . ?
B3 C1 B6 B11 67.50(16) . . . . ?
S1 C1 B6 B11 -149.07(11) . . . . ?
B4 C1 B6 B7 -64.56(16) . . . . ?
C2 C1 B6 B7 36.39(12) . . . . ?
B5 C1 B6 B7 -101.88(14) . . . . ?
B3 C1 B6 B7 4.69(17) . . . . ?
S1 C1 B6 B7 148.12(11) . . . . ?
B4 C1 B6 B5 37.32(14) . . . . ?
C2 C1 B6 B5 138.27(13) . . . . ?
B3 C1 B6 B5 106.57(14) . . . . ?
S1 C1 B6 B5 -110.00(12) . . . . ?
C1 B5 B6 C2 36.52(12) . . . . ?
B11 B5 B6 C2 -98.67(14) . . . . ?
B10 B5 B6 C2 -60.81(16) . . . . ?
B4 B5 B6 C2 2.64(17) . . . . ?
B11 B5 B6 C1 -135.19(14) . . . . ?
B10 B5 B6 C1 -97.33(14) . . . . ?
B4 B5 B6 C1 -33.89(12) . . . . ?
C1 B5 B6 B11 135.19(14) . . . . ?
B10 B5 B6 B11 37.86(13) . . . . ?
B4 B5 B6 B11 101.30(15) . . . . ?
C1 B5 B6 B7 97.56(13) . . . . ?
B11 B5 B6 B7 -37.63(13) . . . . ?
B10 B5 B6 B7 0.23(17) . . . . ?
B4 B5 B6 B7 63.67(16) . . . . ?
C8 C2 B7 B8 113.00(17) . . . . ?
C1 C2 B7 B8 -102.56(13) . . . . ?
B6 C2 B7 B8 -141.09(14) . . . . ?
B3 C2 B7 B8 -37.50(13) . . . . ?
C8 C2 B7 B6 -105.91(17) . . . . ?
B8 C2 B7 B6 141.09(14) . . . . ?
C1 C2 B7 B6 38.53(12) . . . . ?
B3 C2 B7 B6 103.59(14) . . . . ?
C8 C2 B7 B12 152.22(15) . . . . ?
B8 C2 B7 B12 39.21(13) . . . . ?
C1 C2 B7 B12 -63.35(16) . . . . ?
B6 C2 B7 B12 -101.88(14) . . . . ?
B3 C2 B7 B12 1.71(18) . . . . ?
C8 C2 B7 B11 -144.92(15) . . . . ?
B8 C2 B7 B11 102.08(14) . . . . ?
C1 C2 B7 B11 -0.49(17) . . . . ?
B6 C2 B7 B11 -39.01(12) . . . . ?
B3 C2 B7 B11 64.58(17) . . . . ?
C1 B6 B7 C2 -36.90(11) . . . . ?
B11 B6 B7 C2 -135.36(14) . . . . ?
B5 B6 B7 C2 -97.98(13) . . . . ?
C2 B6 B7 B8 34.26(12) . . . . ?
C1 B6 B7 B8 -2.64(17) . . . . ?
B11 B6 B7 B8 -101.11(15) . . . . ?
B5 B6 B7 B8 -63.72(16) . . . . ?
C2 B6 B7 B12 97.71(14) . . . . ?
C1 B6 B7 B12 60.81(16) . . . . ?
B11 B6 B7 B12 -37.66(13) . . . . ?
B5 B6 B7 B12 -0.27(17) . . . . ?
C2 B6 B7 B11 135.36(14) . . . . ?
C1 B6 B7 B11 98.47(14) . . . . ?
B5 B6 B7 B11 37.39(12) . . . . ?
C8 C2 B8 B7 -112.51(17) . . . . ?
C1 C2 B8 B7 102.95(13) . . . . ?
B6 C2 B8 B7 37.42(13) . . . . ?
B3 C2 B8 B7 141.23(14) . . . . ?
C8 C2 B8 B12 -151.68(15) . . . . ?
B7 C2 B8 B12 -39.17(13) . . . . ?
C1 C2 B8 B12 63.78(16) . . . . ?
B6 C2 B8 B12 -1.75(18) . . . . ?
B3 C2 B8 B12 102.06(15) . . . . ?
C8 C2 B8 B3 106.26(17) . . . . ?
B7 C2 B8 B3 -141.23(14) . . . . ?
C1 C2 B8 B3 -38.28(12) . . . . ?
B6 C2 B8 B3 -103.81(14) . . . . ?
C8 C2 B8 B9 145.37(16) . . . . ?
B7 C2 B8 B9 -102.12(14) . . . . ?
C1 C2 B8 B9 0.82(17) . . . . ?
B6 C2 B8 B9 -64.71(17) . . . . ?
B3 C2 B8 B9 39.11(13) . . . . ?
B6 B7 B8 C2 -34.67(12) . . . . ?
B12 B7 B8 C2 -135.30(14) . . . . ?
B11 B7 B8 C2 -97.68(14) . . . . ?
C2 B7 B8 B12 135.30(14) . . . . ?
B6 B7 B8 B12 100.63(15) . . . . ?
B11 B7 B8 B12 37.62(13) . . . . ?
C2 B7 B8 B3 34.54(12) . . . . ?
B6 B7 B8 B3 -0.13(18) . . . . ?
B12 B7 B8 B3 -100.76(15) . . . . ?
B11 B7 B8 B3 -63.14(17) . . . . ?
C2 B7 B8 B9 97.60(14) . . . . ?
B6 B7 B8 B9 62.93(17) . . . . ?
B12 B7 B8 B9 -37.70(14) . . . . ?
B11 B7 B8 B9 -0.08(18) . . . . ?
C1 B3 B8 C2 37.05(12) . . . . ?
B9 B3 B8 C2 135.25(14) . . . . ?
B4 B3 B8 C2 97.98(14) . . . . ?
C1 B3 B8 B7 2.87(18) . . . . ?
C2 B3 B8 B7 -34.18(12) . . . . ?
B9 B3 B8 B7 101.07(15) . . . . ?
B4 B3 B8 B7 63.80(16) . . . . ?
C1 B3 B8 B12 -60.54(16) . . . . ?
C2 B3 B8 B12 -97.59(14) . . . . ?
B9 B3 B8 B12 37.66(14) . . . . ?
B4 B3 B8 B12 0.39(18) . . . . ?
C1 B3 B8 B9 -98.20(14) . . . . ?
C2 B3 B8 B9 -135.25(14) . . . . ?
B4 B3 B8 B9 -37.27(13) . . . . ?
C1 B4 B9 B3 38.71(12) . . . . ?
B10 B4 B9 B3 137.68(14) . . . . ?
B5 B4 B9 B3 100.37(14) . . . . ?
C1 B4 B9 B8 0.97(18) . . . . ?
B10 B4 B9 B8 99.95(15) . . . . ?
B5 B4 B9 B8 62.63(18) . . . . ?
B3 B4 B9 B8 -37.74(13) . . . . ?
C1 B4 B9 B10 -98.97(14) . . . . ?
B5 B4 B9 B10 -37.32(13) . . . . ?
B3 B4 B9 B10 -137.68(14) . . . . ?
C1 B4 B9 B12 -62.07(17) . . . . ?
B10 B4 B9 B12 36.90(14) . . . . ?
B5 B4 B9 B12 -0.41(19) . . . . ?
B3 B4 B9 B12 -100.78(15) . . . . ?
C1 B3 B9 B4 -38.16(12) . . . . ?
C2 B3 B9 B4 -99.88(14) . . . . ?
B8 B3 B9 B4 -138.00(14) . . . . ?
C1 B3 B9 B8 99.83(14) . . . . ?
C2 B3 B9 B8 38.12(12) . . . . ?
B4 B3 B9 B8 138.00(14) . . . . ?
C1 B3 B9 B10 -0.32(18) . . . . ?
C2 B3 B9 B10 -62.03(17) . . . . ?
B8 B3 B9 B10 -100.15(15) . . . . ?
B4 B3 B9 B10 37.85(14) . . . . ?
C1 B3 B9 B12 62.58(17) . . . . ?
C2 B3 B9 B12 0.87(18) . . . . ?
B8 B3 B9 B12 -37.26(14) . . . . ?
B4 B3 B9 B12 100.74(16) . . . . ?
C2 B8 B9 B4 -1.11(18) . . . . ?
B7 B8 B9 B4 -62.60(18) . . . . ?
B12 B8 B9 B4 -100.12(16) . . . . ?
B3 B8 B9 B4 37.93(13) . . . . ?
C2 B8 B9 B3 -39.04(12) . . . . ?
B7 B8 B9 B3 -100.54(15) . . . . ?
B12 B8 B9 B3 -138.05(14) . . . . ?
C2 B8 B9 B10 62.29(17) . . . . ?
B7 B8 B9 B10 0.80(19) . . . . ?
B12 B8 B9 B10 -36.72(13) . . . . ?
B3 B8 B9 B10 101.33(15) . . . . ?
C2 B8 B9 B12 99.01(14) . . . . ?
B7 B8 B9 B12 37.51(13) . . . . ?
B3 B8 B9 B12 138.05(14) . . . . ?
C1 B5 B10 B12 -62.19(17) . . . . ?
B11 B5 B10 B12 37.37(13) . . . . ?
B4 B5 B10 B12 -100.76(16) . . . . ?
B6 B5 B10 B12 -0.10(18) . . . . ?
C1 B5 B10 B4 38.57(12) . . . . ?
B11 B5 B10 B4 138.14(14) . . . . ?
B6 B5 B10 B4 100.66(14) . . . . ?
C1 B5 B10 B11 -99.57(14) . . . . ?
B4 B5 B10 B11 -138.14(14) . . . . ?
B6 B5 B10 B11 -37.47(13) . . . . ?
C1 B5 B10 B9 1.55(18) . . . . ?
B11 B5 B10 B9 101.12(15) . . . . ?
B4 B5 B10 B9 -37.02(13) . . . . ?
B6 B5 B10 B9 63.65(17) . . . . ?
C1 B4 B10 B5 -38.77(12) . . . . ?
B9 B4 B10 B5 -138.23(14) . . . . ?
B3 B4 B10 B5 -100.46(14) . . . . ?
C1 B4 B10 B12 62.14(17) . . . . ?
B9 B4 B10 B12 -37.32(14) . . . . ?
B5 B4 B10 B12 100.91(15) . . . . ?
B3 B4 B10 B12 0.45(18) . . . . ?
C1 B4 B10 B11 -1.51(19) . . . . ?
B9 B4 B10 B11 -100.96(16) . . . . ?
B5 B4 B10 B11 37.26(13) . . . . ?
B3 B4 B10 B11 -63.20(17) . . . . ?
C1 B4 B10 B9 99.46(15) . . . . ?
B5 B4 B10 B9 138.23(14) . . . . ?
B3 B4 B10 B9 37.76(13) . . . . ?
B4 B9 B10 B5 37.34(13) . . . . ?
B3 B9 B10 B5 -0.78(19) . . . . ?
B8 B9 B10 B5 -64.31(17) . . . . ?
B12 B9 B10 B5 -101.07(15) . . . . ?
B4 B9 B10 B12 138.41(14) . . . . ?
B3 B9 B10 B12 100.29(15) . . . . ?
B8 B9 B10 B12 36.76(13) . . . . ?
B3 B9 B10 B4 -38.12(13) . . . . ?
B8 B9 B10 B4 -101.66(15) . . . . ?
B12 B9 B10 B4 -138.41(14) . . . . ?
B4 B9 B10 B11 100.44(15) . . . . ?
B3 B9 B10 B11 62.32(18) . . . . ?
B8 B9 B10 B11 -1.22(19) . . . . ?
B12 B9 B10 B11 -37.97(13) . . . . ?
C2 B6 B11 B5 99.90(13) . . . . ?
C1 B6 B11 B5 38.32(12) . . . . ?
B7 B6 B11 B5 138.11(14) . . . . ?
C2 B6 B11 B7 -38.21(12) . . . . ?
C1 B6 B11 B7 -99.79(13) . . . . ?
B5 B6 B11 B7 -138.11(14) . . . . ?
C2 B6 B11 B10 62.26(16) . . . . ?
C1 B6 B11 B10 0.68(17) . . . . ?
B7 B6 B11 B10 100.47(15) . . . . ?
B5 B6 B11 B10 -37.64(13) . . . . ?
C2 B6 B11 B12 -0.83(17) . . . . ?
C1 B6 B11 B12 -62.41(16) . . . . ?
B7 B6 B11 B12 37.38(13) . . . . ?
B5 B6 B11 B12 -100.73(15) . . . . ?
C1 B5 B11 B6 -39.00(12) . . . . ?
B10 B5 B11 B6 -137.83(14) . . . . ?
B4 B5 B11 B6 -100.28(14) . . . . ?
C1 B5 B11 B7 -1.39(18) . . . . ?
B10 B5 B11 B7 -100.23(15) . . . . ?
B4 B5 B11 B7 -62.67(17) . . . . ?
B6 B5 B11 B7 37.60(13) . . . . ?
C1 B5 B11 B10 98.84(15) . . . . ?
B4 B5 B11 B10 37.56(13) . . . . ?
B6 B5 B11 B10 137.83(14) . . . . ?
C1 B5 B11 B12 61.78(16) . . . . ?
B10 B5 B11 B12 -37.06(13) . . . . ?
B4 B5 B11 B12 0.49(18) . . . . ?
B6 B5 B11 B12 100.77(14) . . . . ?
C2 B7 B11 B6 39.00(12) . . . . ?
B8 B7 B11 B6 100.44(14) . . . . ?
B12 B7 B11 B6 137.96(14) . . . . ?
C2 B7 B11 B5 1.17(18) . . . . ?
B8 B7 B11 B5 62.61(17) . . . . ?
B6 B7 B11 B5 -37.83(13) . . . . ?
B12 B7 B11 B5 100.13(15) . . . . ?
C2 B7 B11 B10 -62.12(17) . . . . ?
B8 B7 B11 B10 -0.68(18) . . . . ?
B6 B7 B11 B10 -101.12(15) . . . . ?
B12 B7 B11 B10 36.84(13) . . . . ?
C2 B7 B11 B12 -98.96(14) . . . . ?
B8 B7 B11 B12 -37.52(13) . . . . ?
B6 B7 B11 B12 -137.96(14) . . . . ?
B5 B10 B11 B6 37.98(13) . . . . ?
B12 B10 B11 B6 -100.34(14) . . . . ?
B4 B10 B11 B6 0.51(19) . . . . ?
B9 B10 B11 B6 -62.32(17) . . . . ?
B12 B10 B11 B5 -138.32(14) . . . . ?
B4 B10 B11 B5 -37.47(13) . . . . ?
B9 B10 B11 B5 -100.29(15) . . . . ?
B5 B10 B11 B7 101.47(14) . . . . ?
B12 B10 B11 B7 -36.85(13) . . . . ?
B4 B10 B11 B7 64.00(18) . . . . ?
B9 B10 B11 B7 1.18(19) . . . . ?
B5 B10 B11 B12 138.32(14) . . . . ?
B4 B10 B11 B12 100.85(16) . . . . ?
B9 B10 B11 B12 38.02(14) . . . . ?
C2 B7 B12 B10 62.56(17) . . . . ?
B8 B7 B12 B10 101.03(15) . . . . ?
B6 B7 B12 B10 0.21(18) . . . . ?
B11 B7 B12 B10 -37.11(14) . . . . ?
C2 B7 B12 B8 -38.47(12) . . . . ?
B6 B7 B12 B8 -100.82(14) . . . . ?
B11 B7 B12 B8 -138.14(14) . . . . ?
C2 B7 B12 B11 99.67(14) . . . . ?
B8 B7 B12 B11 138.14(14) . . . . ?
B6 B7 B12 B11 37.32(12) . . . . ?
C2 B7 B12 B9 -1.06(18) . . . . ?
B8 B7 B12 B9 37.41(14) . . . . ?
B6 B7 B12 B9 -63.40(17) . . . . ?
B11 B7 B12 B9 -100.73(15) . . . . ?
B5 B10 B12 B7 -0.07(19) . . . . ?
B4 B10 B12 B7 -63.68(18) . . . . ?
B11 B10 B12 B7 37.07(13) . . . . ?
B9 B10 B12 B7 -100.59(15) . . . . ?
B5 B10 B12 B8 63.40(18) . . . . ?
B4 B10 B12 B8 -0.20(19) . . . . ?
B11 B10 B12 B8 100.54(15) . . . . ?
B9 B10 B12 B8 -37.12(14) . . . . ?
B5 B10 B12 B11 -37.14(13) . . . . ?
B4 B10 B12 B11 -100.75(15) . . . . ?
B9 B10 B12 B11 -137.66(15) . . . . ?
B5 B10 B12 B9 100.52(15) . . . . ?
B4 B10 B12 B9 36.92(13) . . . . ?
B11 B10 B12 B9 137.66(15) . . . . ?
C2 B8 B12 B7 38.50(13) . . . . ?
B3 B8 B12 B7 100.80(15) . . . . ?
B9 B8 B12 B7 138.11(15) . . . . ?
C2 B8 B12 B10 -62.42(17) . . . . ?
B7 B8 B12 B10 -100.92(15) . . . . ?
B3 B8 B12 B10 -0.12(19) . . . . ?
B9 B8 B12 B10 37.19(14) . . . . ?
C2 B8 B12 B11 1.12(18) . . . . ?
B7 B8 B12 B11 -37.38(13) . . . . ?
B3 B8 B12 B11 63.42(17) . . . . ?
B9 B8 B12 B11 100.73(15) . . . . ?
C2 B8 B12 B9 -99.61(15) . . . . ?
B7 B8 B12 B9 -138.11(15) . . . . ?
B3 B8 B12 B9 -37.31(13) . . . . ?
B6 B11 B12 B7 -37.53(13) . . . . ?
B5 B11 B12 B7 -101.48(15) . . . . ?
B10 B11 B12 B7 -138.60(15) . . . . ?
B6 B11 B12 B10 101.06(15) . . . . ?
B5 B11 B12 B10 37.11(13) . . . . ?
B7 B11 B12 B10 138.60(15) . . . . ?
B6 B11 B12 B8 -0.17(18) . . . . ?
B5 B11 B12 B8 -64.12(17) . . . . ?
B7 B11 B12 B8 37.36(13) . . . . ?
B10 B11 B12 B8 -101.24(16) . . . . ?
B6 B11 B12 B9 63.20(17) . . . . ?
B5 B11 B12 B9 -0.75(19) . . . . ?
B7 B11 B12 B9 100.74(15) . . . . ?
B10 B11 B12 B9 -37.86(14) . . . . ?
B4 B9 B12 B7 64.07(18) . . . . ?
B3 B9 B12 B7 0.11(19) . . . . ?
B8 B9 B12 B7 -37.39(13) . . . . ?
B10 B9 B12 B7 101.18(15) . . . . ?
B4 B9 B12 B10 -37.11(14) . . . . ?
B3 B9 B12 B10 -101.07(15) . . . . ?
B8 B9 B12 B10 -138.57(15) . . . . ?
B4 B9 B12 B8 101.46(15) . . . . ?
B3 B9 B12 B8 37.50(14) . . . . ?
B10 B9 B12 B8 138.57(15) . . . . ?
B4 B9 B12 B11 0.72(19) . . . . ?
B3 B9 B12 B11 -63.25(18) . . . . ?
B8 B9 B12 B11 -100.75(15) . . . . ?
B10 B9 B12 B11 37.82(14) . . . . ?
C7 N1 C3 C4 0.0(3) . . . . ?
C7 N1 C3 S1 174.68(15) . . . . ?
C1 S1 C3 N1 98.04(14) . . . . ?
C1 S1 C3 C4 -87.03(16) . . . . ?
N1 C3 C4 C5 -0.4(3) . . . . ?
S1 C3 C4 C5 -174.89(16) . . . . ?
C3 C4 C5 C6 0.7(3) . . . . ?
C4 C5 C6 C7 -0.5(3) . . . . ?
C3 N1 C7 C6 0.2(3) . . . . ?
C5 C6 C7 N1 0.0(4) . . . . ?
